data_7227164
loop_
_publ_author_name
'Tieger, Eszter'
'Kiss, Violetta'
'Pokol, Gy\"orgy'
'Finta, Zolt\'an'
'Rohl\'i\<cek, Jan'
'Sko\<repov\'a, Eli\<ska'
'Du\<sek, Michal'

_publ_section_title
;
 Rationalization of the formation and stability of bosutinib solvated
 forms
;
_journal_issue 48
_journal_name_full CrystEngComm
_journal_page_first 9260
_journal_paper_doi 10.1039/C6CE01834C
_journal_volume 18
_journal_year 2016
_chemical_formula_moiety 'C27 H33 Cl2 N5 O4'
_chemical_formula_sum 'C27 H33 Cl2 N5 O4'
_chemical_formula_weight 562.50
_space_group_IT_number 14
_symmetry_cell_setting monoclinic
_symmetry_space_group_name_Hall '-P 2yn'
_symmetry_space_group_name_H-M 'P 1 21/n 1'
_atom_sites_solution_hydrogens difmap
_atom_sites_solution_primary direct
_audit_update_record
;
2016-08-08 deposited with the CCDC.
2016-11-03 downloaded from the CCDC.
;
_cell_angle_alpha 90
_cell_angle_beta 92.372(10)
_cell_angle_gamma 90
_cell_formula_units_Z 8
_cell_length_a 15.0423(10)
_cell_length_b 11.6835(10)
_cell_length_c 31.4491(10)
_cell_measurement_reflns_used 7754
_cell_measurement_temperature 120
_cell_measurement_theta_max 62
_cell_measurement_theta_min 4
_cell_volume 5522.3(6)
_computing_cell_refinement 'CrysAlisPro, (Agilent, 2011)'
_computing_data_collection 'Gemini, (Oxford Diffraction, 2006)'
_computing_data_reduction 'CrysAlisPro, (Agilent, 2011)'
_computing_molecular_graphics 'CAMERON (Watkin et al., 1996)'
_computing_publication_material 'CRYSTALS (Betteridge et al., 2003)'
_computing_structure_refinement 'CRYSTALS (Betteridge et al., 2003)'
_computing_structure_solution 'SIR92 (Altomare et al., 1994)'
_diffrn_ambient_pressure 100
_diffrn_ambient_temperature 120
_diffrn_measured_fraction_theta_full 0.984
_diffrn_measured_fraction_theta_max 0.984
_diffrn_measurement_device Area
_diffrn_measurement_device_type 'Oxford Diffraction Gemini'
_diffrn_measurement_method \w
_diffrn_radiation_monochromator graphite
_diffrn_radiation_type 'Cu K\a'
_diffrn_radiation_wavelength 1.54184
_diffrn_reflns_av_R_equivalents 0.071
_diffrn_reflns_limit_h_max 16
_diffrn_reflns_limit_h_min -17
_diffrn_reflns_limit_k_max 13
_diffrn_reflns_limit_k_min -13
_diffrn_reflns_limit_l_max 33
_diffrn_reflns_limit_l_min -36
_diffrn_reflns_number 34633
_diffrn_reflns_theta_full 62.428
_diffrn_reflns_theta_max 62.428
_diffrn_reflns_theta_min 3.207
_diffrn_standards_number 0
_exptl_absorpt_coefficient_mu 2.464
_exptl_absorpt_correction_T_max 0.92
_exptl_absorpt_correction_T_min 0.52
_exptl_absorpt_correction_type gaussian
_exptl_absorpt_process_details
; 
 Gaussian Integration (Busing and Levy, 1957) 
;
_exptl_crystal_colour colourless
_exptl_crystal_density_diffrn 1.353
_exptl_crystal_density_method 'not measured'
_exptl_crystal_description needle
_exptl_crystal_F_000 2368
_exptl_crystal_size_max 0.567
_exptl_crystal_size_mid 0.043
_exptl_crystal_size_min 0.035
_refine_diff_density_max 0.78
_refine_diff_density_min -0.73
_refine_ls_extinction_method None
_refine_ls_goodness_of_fit_ref 0.9200
_refine_ls_hydrogen_treatment constr
_refine_ls_matrix_type full
_refine_ls_number_parameters 685
_refine_ls_number_reflns 8653
_refine_ls_number_restraints 0
_refine_ls_R_factor_all 0.1020
_refine_ls_R_factor_gt 0.0556
_refine_ls_shift/su_max 0.0006585
_refine_ls_shift/su_mean 0.0000420
_refine_ls_structure_factor_coef Fsqd
_refine_ls_weighting_details
;
 Method= Modified Sheldrick 
 w=1/[\s^2^(F^2^) + ( 0.06P)^2^ + 0.00P] 
 ,where P=(max(Fo^2^,0) + 2Fc^2^)/3 
;
_refine_ls_weighting_scheme calc
_refine_ls_wR_factor_all 0.1510
_refine_ls_wR_factor_gt 0.1209
_refine_ls_wR_factor_ref 0.1507
_reflns_limit_h_max 17
_reflns_limit_h_min -17
_reflns_limit_k_max 13
_reflns_limit_k_min 0
_reflns_limit_l_max 36
_reflns_limit_l_min 0
_reflns_number_gt 5249
_reflns_number_total 8656
_reflns_threshold_expression I>2.0\s(I)
_oxford_diffrn_Wilson_B_factor 0.00
_oxford_diffrn_Wilson_scale 0.00
_oxford_refine_ls_r_factor_ref 0.1019
_oxford_refine_ls_scale 0.3731(4)
_oxford_reflns_number_all 8656
_oxford_reflns_threshold_expression_ref I>-3.0\s(I)
_cod_data_source_file c6ce01834c2.cif
_cod_data_source_block 1
_cod_depositor_comments 'Adding full bibliography for 7227156--7227166.cif.'
_cod_original_cell_volume 5522.34(18)
_cod_original_sg_symbol_H-M 'P 1 21/n 1 '
_cod_database_code 7227164

loop_
_symmetry_equiv_pos_as_xyz
x,y,z
-x,-y,-z
-x+1/2,y+1/2,-z+1/2
x+1/2,-y+1/2,z+1/2

loop_
_atom_site_label
_atom_site_type_symbol
_atom_site_fract_x
_atom_site_fract_y
_atom_site_fract_z
_atom_site_U_iso_or_equiv
_atom_site_occupancy
_atom_site_adp_type
_atom_site_refinement_flags_posn
Cl1 Cl 0.58528(7) 1.06280(9) 0.27833(4) 0.0316 1.0000 Uani .
C2 C 0.6363(3) 0.9731(3) 0.31597(13) 0.0210 1.0000 Uani .
C3 C 0.7264(3) 0.9553(3) 0.31578(13) 0.0227 1.0000 Uani .
C4 C 0.7657(3) 0.8847(3) 0.34652(13) 0.0226 1.0000 Uani .
Cl5 Cl 0.87966(7) 0.85644(9) 0.34477(4) 0.0305 1.0000 Uani .
C6 C 0.7163(3) 0.8359(3) 0.37819(13) 0.0195 1.0000 Uani .
N7 N 0.7550(2) 0.7645(3) 0.41060(10) 0.0209 1.0000 Uani .
C8 C 0.8097(3) 0.8032(3) 0.44316(13) 0.0199 1.0000 Uani .
C9 C 0.8478(3) 0.7204(3) 0.47250(13) 0.0203 1.0000 Uani .
C10 C 0.9015(3) 0.7605(3) 0.50709(13) 0.0224 1.0000 Uani .
N11 N 0.9247(2) 0.8737(3) 0.51374(11) 0.0262 1.0000 Uani .
C12 C 0.8900(3) 0.9463(3) 0.48572(13) 0.0245 1.0000 Uani .
C13 C 0.8319(3) 0.9179(3) 0.45124(14) 0.0227 1.0000 Uani .
C14 C 0.7937(3) 1.0131(3) 0.42830(14) 0.0241 1.0000 Uani .
N15 N 0.7666(2) 1.0963(3) 0.41303(12) 0.0295 1.0000 Uani .
C16 C 0.9345(3) 0.6825(3) 0.53824(13) 0.0246 1.0000 Uani .
C17 C 0.9143(3) 0.5683(3) 0.53520(13) 0.0238 1.0000 Uani .
O18 O 0.93819(19) 0.4886(2) 0.56514(9) 0.0271 1.0000 Uani .
C19 C 0.9747(3) 0.5321(3) 0.60491(13) 0.0295 1.0000 Uani .
C20 C 0.9762(3) 0.4359(3) 0.63699(13) 0.0271 1.0000 Uani .
C21 C 0.8821(3) 0.4040(3) 0.64916(13) 0.0250 1.0000 Uani .
N22 N 0.8769(2) 0.2919(3) 0.67007(10) 0.0206 1.0000 Uani .
C23 C 0.7845(3) 0.2631(3) 0.67775(13) 0.0266 1.0000 Uani .
C24 C 0.7785(3) 0.1452(3) 0.69761(13) 0.0293 1.0000 Uani .
N25 N 0.8290(2) 0.1440(3) 0.73804(11) 0.0252 1.0000 Uani .
C26 C 0.9213(3) 0.1743(4) 0.73174(14) 0.0329 1.0000 Uani .
C27 C 0.9285(3) 0.2892(3) 0.71049(13) 0.0281 1.0000 Uani .
C28 C 0.8220(3) 0.0329(3) 0.75984(15) 0.0387 1.0000 Uani .
C29 C 0.8664(3) 0.5260(3) 0.49852(13) 0.0200 1.0000 Uani .
C30 C 0.8331(3) 0.6004(3) 0.46848(13) 0.0215 1.0000 Uani .
O31 O 0.85622(19) 0.4106(2) 0.49759(9) 0.0283 1.0000 Uani .
C32 C 0.8091(3) 0.3635(3) 0.46094(13) 0.0308 1.0000 Uani .
C33 C 0.6248(3) 0.8519(3) 0.37673(13) 0.0204 1.0000 Uani .
C34 C 0.5836(3) 0.9195(3) 0.34560(14) 0.0237 1.0000 Uani .
O35 O 0.49506(18) 0.9409(2) 0.34244(9) 0.0286 1.0000 Uani .
C36 C 0.4394(3) 0.8768(4) 0.37002(14) 0.0331 1.0000 Uani .
Cl37 Cl 0.34818(7) 1.13764(9) 0.33268(4) 0.0304 1.0000 Uani .
C38 C 0.2355(3) 1.1688(3) 0.33455(13) 0.0219 1.0000 Uani .
C39 C 0.1970(3) 1.2358(3) 0.30249(13) 0.0253 1.0000 Uani .
C40 C 0.1071(3) 1.2567(3) 0.30230(13) 0.0224 1.0000 Uani .
Cl41 Cl 0.05789(8) 1.34034(9) 0.26238(4) 0.0374 1.0000 Uani .
C42 C 0.0538(3) 1.2107(3) 0.33357(14) 0.0248 1.0000 Uani .
O43 O -0.03414(19) 1.2367(2) 0.33041(10) 0.0327 1.0000 Uani .
C44 C -0.0907(3) 1.1819(4) 0.35995(14) 0.0312 1.0000 Uani .
C45 C 0.0945(3) 1.1459(3) 0.36608(13) 0.0228 1.0000 Uani .
C46 C 0.1855(3) 1.1254(3) 0.36687(13) 0.0205 1.0000 Uani .
N47 N 0.2248(2) 1.0575(3) 0.40004(11) 0.0229 1.0000 Uani .
C48 C 0.2808(3) 1.0955(3) 0.43232(13) 0.0201 1.0000 Uani .
C49 C 0.3200(3) 1.0149(3) 0.46171(13) 0.0191 1.0000 Uani .
C50 C 0.3711(3) 1.0545(3) 0.49693(13) 0.0203 1.0000 Uani .
N51 N 0.3907(2) 1.1678(3) 0.50449(11) 0.0243 1.0000 Uani .
C52 C 0.3577(3) 1.2400(3) 0.47598(13) 0.0260 1.0000 Uani .
C53 C 0.3035(3) 1.2110(3) 0.43955(13) 0.0220 1.0000 Uani .
C54 C 0.2734(3) 1.3069(3) 0.41408(14) 0.0264 1.0000 Uani .
N55 N 0.2557(3) 1.3905(3) 0.39627(13) 0.0373 1.0000 Uani .
C56 C 0.4062(3) 0.9749(3) 0.52705(13) 0.0220 1.0000 Uani .
C57 C 0.3921(3) 0.8602(3) 0.52238(13) 0.0214 1.0000 Uani .
O58 O 0.41667(18) 0.7781(2) 0.55116(9) 0.0247 1.0000 Uani .
C59 C 0.4525(3) 0.8178(3) 0.59156(13) 0.0245 1.0000 Uani .
C60 C 0.4528(3) 0.7166(3) 0.62166(13) 0.0251 1.0000 Uani .
C61 C 0.3598(3) 0.6878(3) 0.63537(13) 0.0255 1.0000 Uani .
N62 N 0.3532(2) 0.5735(3) 0.65483(11) 0.0227 1.0000 Uani .
C63 C 0.2617(3) 0.5521(3) 0.66793(14) 0.0276 1.0000 Uani .
C64 C 0.2533(3) 0.4345(3) 0.68772(13) 0.0286 1.0000 Uani .
N65 N 0.3140(2) 0.4239(3) 0.72510(11) 0.0284 1.0000 Uani .
C66 C 0.4047(3) 0.4425(3) 0.71252(14) 0.0320 1.0000 Uani .
C67 C 0.4136(3) 0.5616(3) 0.69240(14) 0.0307 1.0000 Uani .
C68 C 0.3066(3) 0.3088(3) 0.74416(14) 0.0374 1.0000 Uani .
C69 C 0.3468(3) 0.8189(3) 0.48479(13) 0.0221 1.0000 Uani .
C70 C 0.3091(3) 0.8945(3) 0.45563(13) 0.0217 1.0000 Uani .
O71 O 0.34562(18) 0.7023(2) 0.48089(9) 0.0250 1.0000 Uani .
C72 C 0.3044(3) 0.6554(3) 0.44281(13) 0.0309 1.0000 Uani .
O73 O 0.11997(19) 0.8581(2) 0.39809(9) 0.0335 1.0000 Uani .
C74 C 0.0657(3) 0.8242(4) 0.43186(14) 0.0413 1.0000 Uani .
O75 O 0.6341(2) 0.5786(2) 0.41266(10) 0.0361 1.0000 Uani .
C76 C 0.5543(3) 0.5707(4) 0.43511(16) 0.0528 1.0000 Uani .
H31 H 0.7610 0.9895 0.2952 0.0272 1.0000 Uiso R
H121 H 0.9050 1.0236 0.4895 0.0300 1.0000 Uiso R
H161 H 0.9695 0.7090 0.5612 0.0310 1.0000 Uiso R
H191 H 1.0352 0.5599 0.6009 0.0360 1.0000 Uiso R
H192 H 0.9368 0.5942 0.6143 0.0358 1.0000 Uiso R
H201 H 1.0107 0.4593 0.6622 0.0332 1.0000 Uiso R
H202 H 1.0044 0.3696 0.6244 0.0331 1.0000 Uiso R
H211 H 0.8615 0.4617 0.6685 0.0312 1.0000 Uiso R
H212 H 0.8434 0.4043 0.6235 0.0308 1.0000 Uiso R
H231 H 0.7594 0.3194 0.6968 0.0319 1.0000 Uiso R
H232 H 0.7499 0.2643 0.6510 0.0318 1.0000 Uiso R
H241 H 0.7158 0.1272 0.7024 0.0337 1.0000 Uiso R
H242 H 0.8016 0.0885 0.6782 0.0341 1.0000 Uiso R
H261 H 0.9538 0.1763 0.7594 0.0408 1.0000 Uiso R
H262 H 0.9481 0.1165 0.7139 0.0411 1.0000 Uiso R
H271 H 0.9055 0.3464 0.7291 0.0339 1.0000 Uiso R
H272 H 0.9908 0.3061 0.7058 0.0341 1.0000 Uiso R
H282 H 0.8509 0.0380 0.7881 0.0582 1.0000 Uiso R
H283 H 0.7598 0.0148 0.7624 0.0577 1.0000 Uiso R
H281 H 0.8502 -0.0260 0.7438 0.0579 1.0000 Uiso R
H301 H 0.7992 0.5729 0.4450 0.0254 1.0000 Uiso R
H322 H 0.8088 0.2813 0.4636 0.0438 1.0000 Uiso R
H323 H 0.8377 0.3854 0.4352 0.0438 1.0000 Uiso R
H321 H 0.7490 0.3913 0.4593 0.0443 1.0000 Uiso R
H331 H 0.5905 0.8162 0.3973 0.0249 1.0000 Uiso R
H362 H 0.3780 0.8978 0.3635 0.0493 1.0000 Uiso R
H361 H 0.4554 0.8941 0.3995 0.0490 1.0000 Uiso R
H363 H 0.4467 0.7964 0.3648 0.0489 1.0000 Uiso R
H391 H 0.2320 1.2662 0.2816 0.0307 1.0000 Uiso R
H442 H -0.1513 1.2041 0.3526 0.0460 1.0000 Uiso R
H441 H -0.0744 1.2057 0.3888 0.0461 1.0000 Uiso R
H443 H -0.0843 1.0995 0.3578 0.0461 1.0000 Uiso R
H451 H 0.0599 1.1162 0.3876 0.0283 1.0000 Uiso R
H521 H 0.3714 1.3176 0.4797 0.0310 1.0000 Uiso R
H561 H 0.4405 1.0011 0.5506 0.0259 1.0000 Uiso R
H591 H 0.4155 0.8791 0.6019 0.0285 1.0000 Uiso R
H592 H 0.5134 0.8450 0.5887 0.0289 1.0000 Uiso R
H601 H 0.4899 0.7352 0.6467 0.0312 1.0000 Uiso R
H602 H 0.4770 0.6499 0.6076 0.0311 1.0000 Uiso R
H611 H 0.3413 0.7442 0.6560 0.0302 1.0000 Uiso R
H612 H 0.3179 0.6904 0.6109 0.0297 1.0000 Uiso R
H631 H 0.2463 0.6102 0.6888 0.0321 1.0000 Uiso R
H632 H 0.2212 0.5570 0.6432 0.0321 1.0000 Uiso R
H641 H 0.1918 0.4235 0.6964 0.0334 1.0000 Uiso R
H642 H 0.2674 0.3760 0.6670 0.0341 1.0000 Uiso R
H661 H 0.4442 0.4381 0.7375 0.0399 1.0000 Uiso R
H662 H 0.4215 0.3850 0.6919 0.0400 1.0000 Uiso R
H671 H 0.3990 0.6189 0.7132 0.0367 1.0000 Uiso R
H672 H 0.4746 0.5729 0.6843 0.0371 1.0000 Uiso R
H683 H 0.3472 0.3036 0.7690 0.0560 1.0000 Uiso R
H682 H 0.2461 0.2960 0.7526 0.0558 1.0000 Uiso R
H681 H 0.3219 0.2516 0.7238 0.0562 1.0000 Uiso R
H701 H 0.2774 0.8661 0.4317 0.0280 1.0000 Uiso R
H723 H 0.3063 0.5726 0.4443 0.0451 1.0000 Uiso R
H722 H 0.2436 0.6814 0.4399 0.0448 1.0000 Uiso R
H721 H 0.3358 0.6813 0.4185 0.0451 1.0000 Uiso R
H761 H 0.5468 0.6400 0.4516 0.0771 1.0000 Uiso R
H71 H 0.7278 0.7015 0.4150 0.0242 1.0000 Uiso R
H762 H 0.5034 0.5618 0.4153 0.0770 1.0000 Uiso R
H763 H 0.5574 0.5062 0.4547 0.0771 1.0000 Uiso R
H471 H 0.1989 0.9931 0.4044 0.0270 1.0000 Uiso R
H731 H 0.1155 0.8204 0.3759 0.0505 1.0000 Uiso R
H742 H 0.0768 0.7455 0.4395 0.0623 1.0000 Uiso R
H751 H 0.6311 0.5347 0.3919 0.0525 1.0000 Uiso R
H741 H 0.0796 0.8729 0.4561 0.0624 1.0000 Uiso R
H743 H 0.0039 0.8333 0.4232 0.0625 1.0000 Uiso R

loop_
_atom_site_aniso_label
_atom_site_aniso_U_11
_atom_site_aniso_U_22
_atom_site_aniso_U_33
_atom_site_aniso_U_23
_atom_site_aniso_U_13
_atom_site_aniso_U_12
Cl1 0.0367(7) 0.0273(6) 0.0304(7) 0.0068(5) -0.0037(5) 0.0014(5)
C2 0.031(3) 0.014(2) 0.018(2) 0.0015(17) -0.0004(19) 0.0007(19)
C3 0.030(3) 0.016(2) 0.022(3) -0.0013(18) 0.004(2) -0.0072(19)
C4 0.020(2) 0.019(2) 0.028(3) -0.0023(19) 0.001(2) 0.0038(18)
Cl5 0.0261(6) 0.0301(6) 0.0358(7) 0.0042(5) 0.0065(5) 0.0042(5)
C6 0.026(2) 0.013(2) 0.019(2) -0.0005(17) -0.0035(19) -0.0004(18)
N7 0.028(2) 0.0124(17) 0.022(2) 0.0037(15) -0.0022(16) -0.0050(15)
C8 0.020(2) 0.021(2) 0.019(2) 0.0026(18) 0.0035(19) -0.0015(18)
C9 0.020(2) 0.020(2) 0.021(3) -0.0005(18) 0.0034(19) -0.0009(18)
C10 0.022(2) 0.022(2) 0.024(3) 0.0011(19) 0.005(2) -0.0028(18)
N11 0.033(2) 0.0213(19) 0.024(2) 0.0026(16) 0.0031(17) -0.0053(17)
C12 0.033(3) 0.017(2) 0.024(3) -0.0033(18) 0.003(2) -0.0044(19)
C13 0.024(2) 0.016(2) 0.029(3) 0.0054(19) 0.010(2) -0.0027(19)
C14 0.023(3) 0.024(2) 0.026(3) -0.003(2) 0.008(2) -0.003(2)
N15 0.034(2) 0.021(2) 0.034(2) -0.0017(17) 0.0051(19) 0.0001(17)
C16 0.030(3) 0.023(2) 0.021(3) 0.0011(19) -0.004(2) -0.004(2)
C17 0.028(3) 0.023(2) 0.021(3) 0.0041(19) 0.002(2) 0.0020(19)
O18 0.0362(19) 0.0225(15) 0.0219(18) 0.0040(13) -0.0050(14) -0.0001(14)
C19 0.035(3) 0.028(2) 0.024(3) 0.006(2) -0.007(2) -0.004(2)
C20 0.032(3) 0.027(2) 0.022(3) 0.006(2) -0.003(2) -0.003(2)
C21 0.030(3) 0.021(2) 0.024(3) 0.0059(19) -0.001(2) 0.0026(19)
N22 0.024(2) 0.0165(18) 0.022(2) 0.0021(15) 0.0009(16) -0.0018(15)
C23 0.028(3) 0.029(2) 0.022(3) 0.000(2) 0.001(2) -0.001(2)
C24 0.034(3) 0.029(2) 0.026(3) -0.004(2) 0.008(2) -0.005(2)
N25 0.037(2) 0.0184(18) 0.021(2) 0.0031(15) 0.0043(17) 0.0030(16)
C26 0.030(3) 0.039(3) 0.030(3) 0.013(2) 0.001(2) 0.007(2)
C27 0.028(3) 0.027(2) 0.029(3) 0.003(2) -0.001(2) -0.001(2)
C28 0.052(3) 0.026(3) 0.038(3) 0.007(2) 0.007(3) -0.003(2)
C29 0.020(2) 0.021(2) 0.018(2) 0.0011(18) -0.0005(18) 0.0004(19)
C30 0.025(2) 0.020(2) 0.020(3) -0.0004(18) 0.0040(19) -0.0020(19)
O31 0.0384(19) 0.0169(15) 0.0294(19) -0.0014(13) -0.0021(15) -0.0030(13)
C32 0.043(3) 0.021(2) 0.028(3) -0.001(2) 0.001(2) -0.007(2)
C33 0.022(2) 0.019(2) 0.020(3) 0.0008(18) 0.0028(19) -0.0039(18)
C34 0.024(3) 0.019(2) 0.029(3) -0.0032(19) 0.004(2) 0.0012(19)
O35 0.0231(17) 0.0296(17) 0.033(2) 0.0056(14) 0.0033(14) -0.0019(13)
C36 0.023(3) 0.042(3) 0.034(3) 0.004(2) 0.000(2) -0.006(2)
Cl37 0.0249(6) 0.0330(6) 0.0337(7) 0.0039(5) 0.0041(5) 0.0025(5)
C38 0.020(2) 0.020(2) 0.027(3) -0.0034(19) 0.006(2) 0.0015(18)
C39 0.033(3) 0.021(2) 0.022(3) 0.0034(19) 0.003(2) -0.004(2)
C40 0.027(3) 0.019(2) 0.022(3) 0.0042(18) 0.001(2) 0.0003(19)
Cl41 0.0355(7) 0.0406(7) 0.0360(7) 0.0168(5) -0.0005(6) 0.0038(5)
C42 0.024(3) 0.023(2) 0.027(3) -0.0009(19) 0.001(2) -0.001(2)
O43 0.0223(17) 0.0342(18) 0.042(2) 0.0093(15) 0.0048(15) 0.0031(14)
C44 0.026(3) 0.034(3) 0.034(3) 0.002(2) 0.005(2) 0.001(2)
C45 0.029(3) 0.018(2) 0.022(3) -0.0003(18) 0.003(2) -0.0026(19)
C46 0.026(2) 0.015(2) 0.021(3) -0.0012(18) -0.0008(19) -0.0034(18)
N47 0.024(2) 0.0174(18) 0.027(2) 0.0052(15) -0.0031(17) -0.0034(15)
C48 0.019(2) 0.018(2) 0.023(3) 0.0000(18) 0.0062(19) -0.0005(18)
C49 0.021(2) 0.016(2) 0.021(2) 0.0025(18) 0.0083(19) 0.0018(18)
C50 0.021(2) 0.020(2) 0.020(3) 0.0013(18) 0.0081(19) -0.0025(18)
N51 0.029(2) 0.0177(19) 0.026(2) -0.0009(16) 0.0035(17) -0.0032(16)
C52 0.032(3) 0.016(2) 0.030(3) 0.000(2) 0.007(2) -0.0052(19)
C53 0.021(2) 0.019(2) 0.026(3) 0.0015(18) 0.0016(19) 0.0029(18)
C54 0.027(3) 0.022(2) 0.031(3) -0.006(2) 0.001(2) -0.001(2)
N55 0.049(3) 0.0148(19) 0.047(3) 0.0033(18) -0.010(2) 0.0021(18)
C56 0.023(2) 0.025(2) 0.018(2) -0.0042(18) 0.0003(19) -0.0029(19)
C57 0.025(2) 0.022(2) 0.018(2) 0.0004(18) 0.0067(19) -0.0009(19)
O58 0.0349(18) 0.0199(15) 0.0191(17) 0.0007(12) -0.0018(14) -0.0011(13)
C59 0.024(2) 0.025(2) 0.024(3) -0.0022(19) -0.003(2) -0.0031(19)
C60 0.032(3) 0.018(2) 0.024(3) 0.0044(18) -0.007(2) -0.0060(19)
C61 0.032(3) 0.018(2) 0.026(3) 0.0057(19) -0.003(2) 0.0011(19)
N62 0.026(2) 0.0196(18) 0.022(2) 0.0018(15) -0.0007(16) -0.0007(16)
C63 0.036(3) 0.020(2) 0.026(3) 0.0035(19) -0.003(2) -0.003(2)
C64 0.037(3) 0.025(2) 0.024(3) 0.001(2) 0.003(2) -0.001(2)
N65 0.039(2) 0.0223(19) 0.024(2) 0.0014(16) 0.0017(18) 0.0002(17)
C66 0.041(3) 0.029(3) 0.025(3) 0.005(2) 0.004(2) -0.001(2)
C67 0.035(3) 0.030(2) 0.027(3) 0.001(2) -0.003(2) 0.000(2)
C68 0.054(3) 0.022(2) 0.036(3) 0.004(2) 0.001(3) 0.000(2)
C69 0.027(3) 0.017(2) 0.022(3) 0.0004(18) 0.005(2) -0.0007(19)
C70 0.025(2) 0.024(2) 0.017(2) -0.0011(18) -0.0008(19) -0.0042(19)
O71 0.0344(18) 0.0154(15) 0.0248(18) 0.0003(12) -0.0038(14) -0.0025(13)
C72 0.038(3) 0.024(2) 0.030(3) -0.002(2) -0.006(2) -0.001(2)
O73 0.045(2) 0.0302(17) 0.0255(19) -0.0070(14) 0.0112(16) -0.0139(15)
C74 0.043(3) 0.048(3) 0.033(3) -0.012(2) 0.012(3) -0.010(3)
O75 0.042(2) 0.0299(17) 0.036(2) -0.0062(15) 0.0037(16) -0.0115(15)
C76 0.051(4) 0.056(3) 0.053(4) -0.020(3) 0.018(3) -0.014(3)

loop_
_atom_type_symbol
_atom_type_scat_dispersion_real
_atom_type_scat_dispersion_imag
_atom_type_scat_Cromer_Mann_a1
_atom_type_scat_Cromer_Mann_b1
_atom_type_scat_Cromer_Mann_a2
_atom_type_scat_Cromer_Mann_b2
_atom_type_scat_Cromer_Mann_a3
_atom_type_scat_Cromer_Mann_b3
_atom_type_scat_Cromer_Mann_a4
_atom_type_scat_Cromer_Mann_b4
_atom_type_scat_Cromer_Mann_c
_atom_type_scat_source
C 0.0181 0.0091 2.3100 20.8439 1.0200 10.2075 1.5886 0.5687 0.8650 51.6512 0.2156 'International Tables Vol C 4.2.6.8 and 6.1.1.4'
H 0.0000 0.0000 0.4930 10.5109 0.3229 26.1257 0.1402 3.1424 0.0408 57.7998 0.0030 'International Tables Vol C 4.2.6.8 and 6.1.1.4'
N 0.0311 0.0180 12.2126 0.0057 3.1322 9.8933 2.0125 28.9975 1.1663 0.5826 -11.5290 'International Tables Vol C 4.2.6.8 and 6.1.1.4'
O 0.0492 0.0322 3.0485 13.2771 2.2868 5.7011 1.5463 0.3239 0.8670 32.9089 0.2508 'International Tables Vol C 4.2.6.8 and 6.1.1.4'
Cl 0.3639 0.7018 11.4604 0.0104 7.1964 1.1662 6.2556 18.5194 1.6455 47.7784 -9.5574 'International Tables Vol C 4.2.6.8 and 6.1.1.4'

loop_
_geom_angle_atom_site_label_1
_geom_angle_atom_site_label_2
_geom_angle_atom_site_label_3
_geom_angle
_geom_angle_publ_flag
Cl1 C2 C3 119.8(3) yes
Cl1 C2 C34 118.6(3) yes
C3 C2 C34 121.6(4) yes
C2 C3 C4 118.7(4) yes
C2 C3 H31 121.1 no
C4 C3 H31 120.2 no
C3 C4 Cl5 118.8(3) yes
C3 C4 C6 121.3(4) yes
Cl5 C4 C6 120.0(3) yes
C4 C6 N7 122.6(4) yes
C4 C6 C33 118.7(4) yes
N7 C6 C33 118.6(4) yes
C6 N7 C8 124.0(3) yes
C6 N7 H71 115.8 no
C8 N7 H71 116.3 no
N7 C8 C9 118.0(3) yes
N7 C8 C13 125.8(4) yes
C9 C8 C13 116.2(4) yes
C8 C9 C10 118.2(4) yes
C8 C9 C30 123.3(4) yes
C10 C9 C30 118.6(4) yes
C9 C10 N11 124.6(4) yes
C9 C10 C16 119.7(4) yes
N11 C10 C16 115.7(4) yes
C10 N11 C12 115.2(4) yes
N11 C12 C13 125.6(4) yes
N11 C12 H121 116.8 no
C13 C12 H121 117.6 no
C12 C13 C8 120.1(4) yes
C12 C13 C14 115.4(4) yes
C8 C13 C14 124.3(4) yes
C13 C14 N15 173.2(5) yes
C10 C16 C17 120.6(4) yes
C10 C16 H161 119.7 no
C17 C16 H161 119.7 no
C16 C17 O18 124.5(4) yes
C16 C17 C29 119.8(4) yes
O18 C17 C29 115.7(3) yes
C17 O18 C19 116.1(3) yes
O18 C19 C20 108.2(3) yes
O18 C19 H191 109.3 no
C20 C19 H191 110.1 no
O18 C19 H192 108.7 no
C20 C19 H192 110.1 no
H191 C19 H192 110.5 no
C19 C20 C21 111.1(3) yes
C19 C20 H201 109.2 no
C21 C20 H201 109.6 no
C19 C20 H202 108.3 no
C21 C20 H202 109.4 no
H201 C20 H202 109.3 no
C20 C21 N22 113.3(3) yes
C20 C21 H211 108.2 no
N22 C21 H211 108.4 no
C20 C21 H212 108.6 no
N22 C21 H212 109.5 no
H211 C21 H212 108.8 no
C21 N22 C23 110.3(3) yes
C21 N22 C27 111.9(3) yes
C23 N22 C27 109.0(3) yes
N22 C23 C24 110.5(3) yes
N22 C23 H231 110.0 no
C24 C23 H231 109.2 no
N22 C23 H232 109.5 no
C24 C23 H232 109.3 no
H231 C23 H232 108.4 no
C23 C24 N25 109.3(3) yes
C23 C24 H241 109.3 no
N25 C24 H241 109.5 no
C23 C24 H242 109.3 no
N25 C24 H242 110.7 no
H241 C24 H242 108.7 no
C24 N25 C26 110.2(3) yes
C24 N25 C28 111.7(3) yes
C26 N25 C28 111.4(3) yes
N25 C26 C27 111.4(3) yes
N25 C26 H261 109.2 no
C27 C26 H261 109.3 no
N25 C26 H262 109.2 no
C27 C26 H262 108.9 no
H261 C26 H262 108.9 no
C26 C27 N22 111.1(3) yes
C26 C27 H271 108.3 no
N22 C27 H271 108.8 no
C26 C27 H272 109.6 no
N22 C27 H272 110.1 no
H271 C27 H272 108.9 no
N25 C28 H282 109.4 no
N25 C28 H283 108.6 no
H282 C28 H283 109.5 no
N25 C28 H281 110.1 no
H282 C28 H281 109.5 no
H283 C28 H281 109.7 no
C17 C29 C30 120.0(4) yes
C17 C29 O31 114.5(4) yes
C30 C29 O31 125.5(4) yes
C9 C30 C29 121.0(4) yes
C9 C30 H301 119.0 no
C29 C30 H301 120.0 no
C29 O31 C32 116.7(3) yes
O31 C32 H322 108.4 no
O31 C32 H323 110.4 no
H322 C32 H323 109.9 no
O31 C32 H321 110.2 no
H322 C32 H321 109.5 no
H323 C32 H321 108.4 no
C6 C33 C34 121.0(4) yes
C6 C33 H331 119.2 no
C34 C33 H331 119.8 no
C2 C34 C33 118.5(4) yes
C2 C34 O35 116.9(4) yes
C33 C34 O35 124.5(4) yes
C34 O35 C36 117.0(3) yes
O35 C36 H362 108.3 no
O35 C36 H361 109.9 no
H362 C36 H361 110.2 no
O35 C36 H363 109.5 no
H362 C36 H363 109.0 no
H361 C36 H363 109.9 no
Cl37 C38 C39 118.2(3) yes
Cl37 C38 C46 120.5(3) yes
C39 C38 C46 121.2(4) yes
C38 C39 C40 119.1(4) yes
C38 C39 H391 119.9 no
C40 C39 H391 121.0 no
C39 C40 Cl41 119.6(3) yes
C39 C40 C42 121.3(4) yes
Cl41 C40 C42 119.0(3) yes
C40 C42 O43 116.5(4) yes
C40 C42 C45 118.5(4) yes
O43 C42 C45 124.9(4) yes
C42 O43 C44 117.1(3) yes
O43 C44 H442 107.7 no
O43 C44 H441 110.1 no
H442 C44 H441 110.2 no
O43 C44 H443 109.4 no
H442 C44 H443 110.3 no
H441 C44 H443 109.2 no
C42 C45 C46 120.6(4) yes
C42 C45 H451 119.4 no
C46 C45 H451 120.0 no
C45 C46 C38 119.3(4) yes
C45 C46 N47 119.3(4) yes
C38 C46 N47 121.4(4) yes
C46 N47 C48 126.1(3) yes
C46 N47 H471 115.3 no
C48 N47 H471 115.8 no
N47 C48 C49 119.4(3) yes
N47 C48 C53 124.7(4) yes
C49 C48 C53 115.8(4) yes
C48 C49 C50 119.5(3) yes
C48 C49 C70 121.4(4) yes
C50 C49 C70 119.1(4) yes
C49 C50 N51 124.2(4) yes
C49 C50 C56 119.4(4) yes
N51 C50 C56 116.5(4) yes
C50 N51 C52 115.3(4) yes
N51 C52 C53 125.9(4) yes
N51 C52 H521 117.5 no
C53 C52 H521 116.6 no
C52 C53 C48 119.1(4) yes
C52 C53 C54 114.9(4) yes
C48 C53 C54 126.0(4) yes
C53 C54 N55 172.7(5) yes
C50 C56 C57 121.4(4) yes
C50 C56 H561 119.6 no
C57 C56 H561 119.0 no
C56 C57 O58 125.8(4) yes
C56 C57 C69 119.3(4) yes
O58 C57 C69 114.9(3) yes
C57 O58 C59 116.3(3) yes
O58 C59 C60 107.0(3) yes
O58 C59 H591 109.6 no
C60 C59 H591 110.6 no
O58 C59 H592 110.0 no
C60 C59 H592 109.4 no
H591 C59 H592 110.1 no
C59 C60 C61 111.8(3) yes
C59 C60 H601 108.6 no
C61 C60 H601 109.0 no
C59 C60 H602 109.5 no
C61 C60 H602 108.5 no
H601 C60 H602 109.4 no
C60 C61 N62 113.4(3) yes
C60 C61 H611 109.4 no
N62 C61 H611 108.1 no
C60 C61 H612 110.1 no
N62 C61 H612 107.6 no
H611 C61 H612 108.1 no
C61 N62 C63 110.5(3) yes
C61 N62 C67 111.7(3) yes
C63 N62 C67 108.2(3) yes
N62 C63 C64 111.3(3) yes
N62 C63 H631 108.6 no
C64 C63 H631 109.2 no
N62 C63 H632 109.2 no
C64 C63 H632 108.8 no
H631 C63 H632 109.8 no
C63 C64 N65 110.3(3) yes
C63 C64 H641 109.1 no
N65 C64 H641 109.2 no
C63 C64 H642 109.7 no
N65 C64 H642 109.4 no
H641 C64 H642 109.2 no
C64 N65 C66 109.3(3) yes
C64 N65 C68 110.3(3) yes
C66 N65 C68 109.6(3) yes
N65 C66 C67 110.3(4) yes
N65 C66 H661 108.9 no
C67 C66 H661 108.7 no
N65 C66 H662 110.5 no
C67 C66 H662 108.8 no
H661 C66 H662 109.7 no
C66 C67 N62 110.9(3) yes
C66 C67 H671 108.8 no
N62 C67 H671 109.2 no
C66 C67 H672 109.3 no
N62 C67 H672 109.7 no
H671 C67 H672 109.0 no
N65 C68 H683 109.1 no
N65 C68 H682 109.8 no
H683 C68 H682 109.6 no
N65 C68 H681 109.8 no
H683 C68 H681 109.4 no
H682 C68 H681 109.2 no
C57 C69 C70 120.3(4) yes
C57 C69 O71 114.6(4) yes
C70 C69 O71 125.1(4) yes
C49 C70 C69 120.0(4) yes
C49 C70 H701 120.6 no
C69 C70 H701 119.4 no
C69 O71 C72 117.3(3) yes
O71 C72 H723 109.2 no
O71 C72 H722 109.6 no
H723 C72 H722 110.1 no
O71 C72 H721 109.5 no
H723 C72 H721 109.8 no
H722 C72 H721 108.6 no
C74 O73 H731 116.9 no
O73 C74 H742 110.6 no
O73 C74 H741 108.3 no
H742 C74 H741 109.6 no
O73 C74 H743 109.5 no
H742 C74 H743 109.3 no
H741 C74 H743 109.5 no
C76 O75 H751 109.3 no
O75 C76 H761 109.3 no
O75 C76 H762 110.4 no
H761 C76 H762 108.9 no
O75 C76 H763 110.2 no
H761 C76 H763 108.2 no
H762 C76 H763 109.7 no

loop_
_geom_bond_atom_site_label_1
_geom_bond_atom_site_label_2
_geom_bond_distance
_geom_bond_publ_flag
Cl1 C2 1.736(4) yes
C2 C3 1.372(5) yes
C2 C34 1.396(5) yes
C3 C4 1.384(5) yes
C3 H31 0.936 no
C4 Cl5 1.748(4) yes
C4 C6 1.390(5) yes
C6 N7 1.423(5) yes
C6 C33 1.388(5) yes
N7 C8 1.364(5) yes
N7 H71 0.856 no
C8 C9 1.440(5) yes
C8 C13 1.401(5) yes
C9 C10 1.408(5) yes
C9 C30 1.424(5) yes
C10 N11 1.382(5) yes
C10 C16 1.412(5) yes
N11 C12 1.315(5) yes
C12 C13 1.405(6) yes
C12 H121 0.938 no
C13 C14 1.433(5) yes
C14 N15 1.152(5) yes
C16 C17 1.371(5) yes
C16 H161 0.928 no
C17 O18 1.362(4) yes
C17 C29 1.423(5) yes
O18 C19 1.438(5) yes
C19 C20 1.510(5) yes
C19 H191 0.979 no
C19 H192 0.976 no
C20 C21 1.528(5) yes
C20 H201 0.969 no
C20 H202 0.976 no
C21 N22 1.469(4) yes
C21 H211 0.967 no
C21 H212 0.975 no
N22 C23 1.460(5) yes
N22 C27 1.462(5) yes
C23 C24 1.517(5) yes
C23 H231 0.975 no
C23 H232 0.971 no
C24 N25 1.454(5) yes
C24 H241 0.983 no
C24 H242 0.974 no
N25 C26 1.454(5) yes
N25 C28 1.474(5) yes
C26 C27 1.505(5) yes
C26 H261 0.979 no
C26 H262 0.975 no
C27 H271 0.963 no
C27 H272 0.975 no
C28 H282 0.976 no
C28 H283 0.966 no
C28 H281 0.963 no
C29 C30 1.364(5) yes
C29 O31 1.358(4) yes
C30 H301 0.937 no
O31 C32 1.437(5) yes
C32 H322 0.964 no
C32 H323 0.967 no
C32 H321 0.961 no
C33 C34 1.384(5) yes
C33 H331 0.941 no
C34 O35 1.355(5) yes
O35 C36 1.440(4) yes
C36 H362 0.969 no
C36 H361 0.970 no
C36 H363 0.961 no
Cl37 C38 1.738(4) yes
C38 C39 1.384(5) yes
C38 C46 1.385(5) yes
C39 C40 1.374(6) yes
C39 H391 0.931 no
C40 Cl41 1.732(4) yes
C40 C42 1.401(5) yes
C42 O43 1.357(5) yes
C42 C45 1.394(5) yes
O43 C44 1.437(4) yes
C44 H442 0.966 no
C44 H441 0.970 no
C44 H443 0.970 no
C45 C46 1.389(5) yes
C45 H451 0.938 no
C46 N47 1.421(5) yes
N47 C48 1.366(5) yes
N47 H471 0.861 no
C48 C49 1.429(5) yes
C48 C53 1.408(5) yes
C49 C50 1.400(5) yes
C49 C70 1.429(5) yes
C50 N51 1.376(5) yes
C50 C56 1.414(5) yes
N51 C52 1.313(5) yes
C52 C53 1.419(6) yes
C52 H521 0.935 no
C53 C54 1.440(5) yes
C54 N55 1.152(5) yes
C56 C57 1.364(5) yes
C56 H561 0.936 no
C57 O58 1.359(4) yes
C57 C69 1.424(5) yes
O58 C59 1.436(4) yes
C59 C60 1.514(5) yes
C59 H591 0.972 no
C59 H592 0.978 no
C60 C61 1.518(5) yes
C60 H601 0.970 no
C60 H602 0.974 no
C61 N62 1.474(5) yes
C61 H611 0.973 no
C61 H612 0.976 no
N62 C63 1.475(5) yes
N62 C67 1.467(5) yes
C63 C64 1.516(5) yes
C63 H631 0.978 no
C63 H632 0.969 no
C64 N65 1.464(5) yes
C64 H641 0.984 no
C64 H642 0.974 no
N65 C66 1.452(5) yes
N65 C68 1.478(5) yes
C66 C67 1.537(5) yes
C66 H661 0.966 no
C66 H662 0.974 no
C67 H671 0.968 no
C67 H672 0.971 no
C68 H683 0.974 no
C68 H682 0.970 no
C68 H681 0.961 no
C69 C70 1.377(5) yes
C69 O71 1.369(4) yes
C70 H701 0.935 no
O71 C72 1.434(4) yes
C72 H723 0.969 no
C72 H722 0.965 no
C72 H721 0.963 no
O73 C74 1.422(5) yes
O73 H731 0.824 no
C74 H742 0.963 no
C74 H741 0.968 no
C74 H743 0.964 no
O75 C76 1.420(5) yes
O75 H751 0.829 no
C76 H761 0.970 no
C76 H762 0.972 no
C76 H763 0.972 no

loop_
_geom_hbond_atom_site_label_D
_geom_hbond_atom_site_label_H
_geom_hbond_atom_site_label_A
_geom_hbond_site_symmetry_A
_geom_hbond_angle_DHA
_geom_hbond_distance_DH
_geom_hbond_distance_HA
_geom_hbond_distance_DA
_geom_hbond_publ_flag
C3 H31 N65 4_564 163.22(12) 0.936 2.583 3.489(6) yes
C39 H391 N25 4_464 171.48(13) 0.931 2.294 3.218(6) yes
C70 H701 O73 . 141.12(11) 0.935 2.555 3.335(6) yes
N7 H71 O75 . 161.29(12) 0.856 2.011 2.835(6) yes
N47 H471 O73 . 162.53(13) 0.861 1.979 2.812(6) yes
O73 H731 N22 2_666 167.46(13) 0.824 1.961 2.771(6) yes
O73 H731 C23 2_666 138.38(12) 0.824 2.506 3.169(6) yes
O75 H751 N62 2_666 169.65(13) 0.829 1.961 2.781(6) yes
